data_7703604
loop_
_publ_author_name
'Chernysheva, Anna M.'
'Weinhart, Michael'
'Scheer, Manfred'
'Timoshkin, Alexey Y.'

_publ_section_title
;
 Normal to abnormal I<sup>t</sup>Bu&#x00B7;AlH<sub>3</sub> isomerization
 in solution and in the solid state.
;
_journal_issue 15
_journal_name_full 'Dalton transactions (Cambridge, England : 2003)'
_journal_page_first 4665
_journal_page_last 4668
_journal_paper_doi 10.1039/c9dt04698d
_journal_volume 49
_journal_year 2020
_chemical_formula_moiety 'C11 H23 Al N2'
_chemical_formula_sum 'C11 H23 Al N2'
_chemical_formula_weight 210.29
_space_group_crystal_system monoclinic
_space_group_IT_number 14
_space_group_name_Hall '-P 2yn'
_space_group_name_H-M_alt 'P 1 21/n 1'
_atom_sites_solution_hydrogens mixed
_atom_sites_solution_primary dual
_audit_creation_date 2019-11-14
_audit_creation_method
;
Olex2 1.3-alpha
(compiled 2019.10.31 svn.r3677 for OlexSys, GUI svn.r5972)
;
_audit_update_record
;
2019-11-17 deposited with the CCDC.	2020-02-24 downloaded from the CCDC.
;
_cell_angle_alpha 90
_cell_angle_beta 102.264(6)
_cell_angle_gamma 90
_cell_formula_units_Z 4
_cell_length_a 8.5552(5)
_cell_length_b 11.6275(7)
_cell_length_c 13.9902(8)
_cell_measurement_reflns_used 4916
_cell_measurement_temperature 123.0(2)
_cell_measurement_theta_max 74.2000
_cell_measurement_theta_min 4.8880
_cell_volume 1359.92(14)
_computing_cell_refinement 'CrysAlisPro 1.171.40.14a (Rigaku OD, 2018)'
_computing_data_collection 'CrysAlisPro 1.171.40.14a (Rigaku OD, 2018)'
_computing_data_reduction 'CrysAlisPro 1.171.40.14a (Rigaku OD, 2018)'
_computing_molecular_graphics 'Olex2 1.3-alpha (Dolomanov et al., 2009)'
_computing_publication_material 'Olex2 1.3-alpha (Dolomanov et al., 2009)'
_computing_structure_refinement 'SHELXL 2018/3 (Sheldrick, 2015)'
_computing_structure_solution 'SHELXT  (Sheldrick, 2015)'
_diffrn_ambient_environment N~2~
_diffrn_ambient_temperature 123.0(2)
_diffrn_detector 'CCD plate'
_diffrn_detector_area_resol_mean 4.1818
_diffrn_detector_type TitanS2
_diffrn_measured_fraction_theta_full 0.994
_diffrn_measured_fraction_theta_max 0.955
_diffrn_measurement_details
;
List of Runs (angles in degrees, time in seconds):

  # Type    Start    End  Width  t~exp~   \w     \q     \k     \f   Frames
#--------------------------------------------------------------------------
  1  \w   -113.00 -20.00   1.00   10.00    --  -44.08 -57.00 -90.00   93
  2  \w   -130.00 -34.00   1.00   10.00    --  -44.08 178.00 -90.00   96
  3  \w     23.00 109.00   1.00   25.00    --  104.50 -94.00-150.00   86
  4  \w     36.00  98.00   1.00   25.00    --  104.50 -45.00 -60.00   62
  5  \w     33.00 121.00   1.00   25.00    --  104.50-125.00   0.00   88
  6  \w     79.00 174.00   1.00   25.00    --  104.50  61.00  30.00   95
  7  \w     27.00 141.00   1.00   25.00    --  104.50 -15.00   0.00  114
  8  \w   -116.00 -14.00   1.00   10.00    --  -44.08 -77.00  30.00  102
  9  \w   -116.00 -14.00   1.00   10.00    --  -44.08 -77.00 150.00  102
 10  \w     68.00 109.00   1.00   25.00    --  104.50  15.00-180.00   41
;
_diffrn_measurement_device 'four-circle diffractometer'
_diffrn_measurement_device_type 'GV50, TitanS2'
_diffrn_measurement_method '\w scans'
_diffrn_orient_matrix_type 'CrysAlisPro convention (1999,Acta A55,543-557)'
_diffrn_orient_matrix_UB_11 0.0207521000
_diffrn_orient_matrix_UB_12 -0.1001182000
_diffrn_orient_matrix_UB_13 0.0737017000
_diffrn_orient_matrix_UB_21 0.0757186000
_diffrn_orient_matrix_UB_22 0.0829822000
_diffrn_orient_matrix_UB_23 0.0828383000
_diffrn_orient_matrix_UB_31 -0.1668229000
_diffrn_orient_matrix_UB_32 0.0252223000
_diffrn_orient_matrix_UB_33 0.0202183000
_diffrn_radiation_monochromator mirror
_diffrn_radiation_probe x-ray
_diffrn_radiation_type 'Cu K\a'
_diffrn_radiation_wavelength 1.54184
_diffrn_reflns_av_R_equivalents 0.0731
_diffrn_reflns_av_unetI/netI 0.0547
_diffrn_reflns_Laue_measured_fraction_full 0.994
_diffrn_reflns_Laue_measured_fraction_max 0.955
_diffrn_reflns_limit_h_max 7
_diffrn_reflns_limit_h_min -10
_diffrn_reflns_limit_k_max 14
_diffrn_reflns_limit_k_min -14
_diffrn_reflns_limit_l_max 17
_diffrn_reflns_limit_l_min -17
_diffrn_reflns_number 7331
_diffrn_reflns_point_group_measured_fraction_full 0.994
_diffrn_reflns_point_group_measured_fraction_max 0.955
_diffrn_reflns_theta_full 67.684
_diffrn_reflns_theta_max 74.701
_diffrn_reflns_theta_min 4.993
_diffrn_source 'micro-focus sealed X-ray tube'
_diffrn_source_type 'GV50 (Cu) X-ray Source'
_exptl_absorpt_coefficient_mu 1.050
_exptl_absorpt_correction_T_max 1.000
_exptl_absorpt_correction_T_min 0.533
_exptl_absorpt_correction_type gaussian
_exptl_absorpt_process_details
;
CrysAlisPro 1.171.40.14a (Rigaku Oxford Diffraction, 2018)
Numerical absorption correction based on gaussian integration over
			a multifaceted crystal model
Empirical absorption correction using spherical harmonics,
 implemented in SCALE3 ABSPACK scaling algorithm.
;
_exptl_crystal_colour 'clear colourless'
_exptl_crystal_colour_lustre clear
_exptl_crystal_colour_primary colourless
_exptl_crystal_density_diffrn 1.027
_exptl_crystal_description block
_exptl_crystal_F_000 464
_exptl_crystal_size_max 0.45
_exptl_crystal_size_mid 0.205
_exptl_crystal_size_min 0.131
_refine_diff_density_max 0.438
_refine_diff_density_min -0.461
_refine_diff_density_rms 0.068
_refine_ls_extinction_coef 0.0055(12)
_refine_ls_extinction_expression Fc^*^=kFc[1+0.001xFc^2^\l^3^/sin(2\q)]^-1/4^
_refine_ls_extinction_method 'SHELXL-2018/3 (Sheldrick 2018)'
_refine_ls_goodness_of_fit_ref 1.058
_refine_ls_hydrogen_treatment mixed
_refine_ls_matrix_type full
_refine_ls_number_parameters 146
_refine_ls_number_reflns 2672
_refine_ls_number_restraints 0
_refine_ls_restrained_S_all 1.058
_refine_ls_R_factor_all 0.0649
_refine_ls_R_factor_gt 0.0599
_refine_ls_shift/su_max 0.000
_refine_ls_shift/su_mean 0.000
_refine_ls_structure_factor_coef Fsqd
_refine_ls_weighting_details 'w=1/[\s^2^(Fo^2^)+(0.1094P)^2^+0.3579P] where P=(Fo^2^+2Fc^2^)/3'
_refine_ls_weighting_scheme calc
_refine_ls_wR_factor_gt 0.1670
_refine_ls_wR_factor_ref 0.1755
_reflns_Friedel_coverage 0.000
_reflns_number_gt 2368
_reflns_number_total 2672
_reflns_threshold_expression 'I > 2\s(I)'
_cod_data_source_file c9dt04698d2.cif
_cod_data_source_block mw141_mp_abs_gaus
_cod_depositor_comments 'Adding full bibliography for 7703603--7703604.cif.'
_cod_database_code 7703604
_shelx_shelxl_version_number 2018/3
_chemical_oxdiff_formula C11H23AlN2
_chemical_oxdiff_usercomment 'clear blocks'
_shelx_space_group_comment
;
The symmetry employed for this shelxl refinement is uniquely defined
by the following loop, which should always be used as a source of
symmetry information in preference to the above space-group names.
They are only intended as comments.
;
_shelx_estimated_absorpt_t_max 0.875
_shelx_estimated_absorpt_t_min 0.649
_reflns_odcompleteness_completeness 99.38
_reflns_odcompleteness_iscentric 1
_reflns_odcompleteness_theta 66.97
_olex2_refinement_description
;
1. Fixed Uiso
 At 1.2 times of:
  All C(H) groups
 At 1.5 times of:
  All C(H,H,H) groups
2.a Aromatic/amide H refined with riding coordinates:
 C1(H1), C2(H2)
2.b Idealised Me refined as rotating group:
 C9(H9A,H9B,H9C), C11(H11A,H11B,H11C), C10(H10A,H10B,H10C), C7(H7A,H7B,H7C),
 C6(H6A,H6B,H6C), C5(H5A,H5B,H5C)
;
_olex2_submission_special_instructions 'No special instructions were received'
_oxdiff_exptl_absorpt_empirical_details
;
Empirical correction (ABSPACK) includes:
- Absorption correction using spherical harmonics
- Frame scaling
;
_oxdiff_exptl_absorpt_empirical_full_max 5.658
_oxdiff_exptl_absorpt_empirical_full_min 0.284

loop_
_space_group_symop_operation_xyz
'x, y, z'
'-x+1/2, y+1/2, -z+1/2'
'-x, -y, -z'
'x-1/2, -y-1/2, z-1/2'

loop_
_atom_site_label
_atom_site_type_symbol
_atom_site_fract_x
_atom_site_fract_y
_atom_site_fract_z
_atom_site_U_iso_or_equiv
_atom_site_adp_type
_atom_site_occupancy
_atom_site_site_symmetry_order
_atom_site_calc_flag
_atom_site_refinement_flags_posn
_atom_site_refinement_flags_adp
_atom_site_refinement_flags_occupancy
_atom_site_disorder_assembly
_atom_site_disorder_group
Al1 Al 0.20811(7) 0.72461(5) 0.43928(4) 0.0322(3) Uani 1 1 d . . . . .
N2 N 0.48552(15) 0.65198(12) 0.61958(10) 0.0181(3) Uani 1 1 d . . . . .
N1 N 0.34901(15) 0.56073(12) 0.70999(10) 0.0189(3) Uani 1 1 d . . . . .
C1 C 0.49538(18) 0.59362(15) 0.70275(12) 0.0205(4) Uani 1 1 d . . . . .
H1 H 0.591212 0.578011 0.749310 0.025 Uiso 1 1 calc R U . . .
C2 C 0.24401(18) 0.60169(15) 0.62795(12) 0.0206(4) Uani 1 1 d . . . . .
H2 H 0.131370 0.590998 0.614571 0.025 Uiso 1 1 calc R U . . .
C3 C 0.32482(19) 0.65931(15) 0.56928(12) 0.0204(4) Uani 1 1 d . . . . .
C8 C 0.6259(2) 0.70249(16) 0.58663(13) 0.0241(4) Uani 1 1 d . . . . .
C4 C 0.3056(2) 0.49206(16) 0.79094(12) 0.0235(4) Uani 1 1 d . . . . .
C9 C 0.6136(2) 0.83289(17) 0.59061(15) 0.0300(4) Uani 1 1 d . . . . .
H9A H 0.511466 0.857793 0.549924 0.045 Uiso 1 1 calc R U . . .
H9B H 0.701870 0.867621 0.566118 0.045 Uiso 1 1 calc R U . . .
H9C H 0.619605 0.857229 0.658359 0.045 Uiso 1 1 calc R U . . .
C11 C 0.7811(2) 0.6626(2) 0.65435(18) 0.0368(5) Uani 1 1 d . . . . .
H11A H 0.783974 0.689961 0.720954 0.055 Uiso 1 1 calc R U . . .
H11B H 0.872838 0.693853 0.631231 0.055 Uiso 1 1 calc R U . . .
H11C H 0.785936 0.578376 0.654255 0.055 Uiso 1 1 calc R U . . .
C10 C 0.6211(3) 0.6608(2) 0.48279(16) 0.0391(5) Uani 1 1 d . . . . .
H10A H 0.615411 0.576648 0.480969 0.059 Uiso 1 1 calc R U . . .
H10B H 0.718068 0.686151 0.462066 0.059 Uiso 1 1 calc R U . . .
H10C H 0.526880 0.692862 0.438533 0.059 Uiso 1 1 calc R U . . .
C7 C 0.2024(3) 0.3923(2) 0.74591(16) 0.0447(6) Uani 1 1 d . . . . .
H7A H 0.105629 0.421683 0.702250 0.067 Uiso 1 1 calc R U . . .
H7B H 0.172389 0.346118 0.797808 0.067 Uiso 1 1 calc R U . . .
H7C H 0.262252 0.344391 0.708489 0.067 Uiso 1 1 calc R U . . .
C6 C 0.4582(3) 0.4465(3) 0.85684(19) 0.0541(7) Uani 1 1 d . . . . .
H6A H 0.517907 0.400677 0.817901 0.081 Uiso 1 1 calc R U . . .
H6B H 0.430475 0.398340 0.908286 0.081 Uiso 1 1 calc R U . . .
H6C H 0.524236 0.511257 0.886723 0.081 Uiso 1 1 calc R U . . .
C5 C 0.2186(4) 0.5695(2) 0.8486(2) 0.0533(7) Uani 1 1 d . . . . .
H5A H 0.285785 0.636191 0.872316 0.080 Uiso 1 1 calc R U . . .
H5B H 0.195274 0.527019 0.904456 0.080 Uiso 1 1 calc R U . . .
H5C H 0.118301 0.595626 0.806605 0.080 Uiso 1 1 calc R U . . .
H H 0.032(4) 0.727(3) 0.457(2) 0.060(9) Uiso 1 1 d . . . . .
HA H 0.263(4) 0.847(3) 0.419(2) 0.058(9) Uiso 1 1 d . . . . .
HB H 0.233(4) 0.651(3) 0.354(2) 0.057(8) Uiso 1 1 d . . . . .

loop_
_atom_site_aniso_label
_atom_site_aniso_U_11
_atom_site_aniso_U_22
_atom_site_aniso_U_33
_atom_site_aniso_U_23
_atom_site_aniso_U_13
_atom_site_aniso_U_12
Al1 0.0323(4) 0.0375(4) 0.0196(4) 0.0049(2) -0.0108(3) 0.0012(2)
N2 0.0106(6) 0.0252(7) 0.0169(7) 0.0010(5) -0.0007(5) 0.0000(5)
N1 0.0122(6) 0.0269(7) 0.0156(7) 0.0015(5) -0.0012(5) -0.0013(5)
C1 0.0108(7) 0.0303(8) 0.0177(8) 0.0015(6) -0.0030(6) -0.0012(6)
C2 0.0111(7) 0.0295(8) 0.0180(8) -0.0003(6) -0.0038(6) 0.0012(6)
C3 0.0133(7) 0.0269(8) 0.0174(7) -0.0013(6) -0.0047(6) 0.0020(6)
C8 0.0169(8) 0.0301(9) 0.0264(9) -0.0005(7) 0.0075(7) -0.0032(7)
C4 0.0234(8) 0.0297(9) 0.0164(8) 0.0029(7) 0.0024(7) -0.0055(7)
C9 0.0255(8) 0.0298(10) 0.0344(10) -0.0004(8) 0.0059(8) -0.0057(7)
C11 0.0146(8) 0.0449(12) 0.0510(12) 0.0073(10) 0.0073(8) 0.0014(8)
C10 0.0420(11) 0.0465(12) 0.0354(11) -0.0106(9) 0.0230(9) -0.0100(9)
C7 0.0622(14) 0.0428(12) 0.0289(10) -0.0024(9) 0.0094(10) -0.0269(11)
C6 0.0385(12) 0.0732(18) 0.0434(13) 0.0348(13) -0.0078(10) -0.0070(12)
C5 0.0813(19) 0.0447(13) 0.0461(13) -0.0012(11) 0.0408(14) 0.0012(13)

loop_
_atom_type_symbol
_atom_type_description
_atom_type_scat_dispersion_real
_atom_type_scat_dispersion_imag
_atom_type_scat_source
C C 0.0181 0.0091 'International Tables Vol C Tables 4.2.6.8 and 6.1.1.4'
H H 0.0000 0.0000 'International Tables Vol C Tables 4.2.6.8 and 6.1.1.4'
Al Al 0.2130 0.2455 'International Tables Vol C Tables 4.2.6.8 and 6.1.1.4'
N N 0.0311 0.0180 'International Tables Vol C Tables 4.2.6.8 and 6.1.1.4'

loop_
_exptl_crystal_face_index_h
_exptl_crystal_face_index_k
_exptl_crystal_face_index_l
_exptl_crystal_face_perp_dist
0 7 -4 0.0657
0 -7 4 0.0648
3 5 -5 0.1473
-4 5 1 0.1787
4 -5 -1 0.1877
-4 -2 -4 0.1001
5 0 0 0.1936
0 -3 -8 0.0833
2 3 7 0.1198
-1 4 8 0.1415
0 6 5 0.0740
0 -8 1 0.0777
-2 -7 2 0.0881
0 6 -6 0.0590

loop_
_geom_angle_atom_site_label_1
_geom_angle_atom_site_label_2
_geom_angle_atom_site_label_3
_geom_angle
_geom_angle_site_symmetry_1
_geom_angle_site_symmetry_3
_geom_angle_publ_flag
C3 Al1 H 99.6(12) . . ?
C3 Al1 HA 113.6(11) . . ?
C3 Al1 HB 111.6(12) . . ?
H Al1 HA 110.7(16) . . ?
H Al1 HB 115.6(17) . . ?
HA Al1 HB 105.9(16) . . ?
C1 N2 C3 109.93(13) . . ?
C1 N2 C8 124.23(13) . . ?
C3 N2 C8 125.83(14) . . ?
C1 N1 C2 107.04(13) . . ?
C1 N1 C4 126.78(14) . . ?
C2 N1 C4 126.18(14) . . ?
N2 C1 H1 125.5 . . ?
N1 C1 N2 109.01(13) . . ?
N1 C1 H1 125.5 . . ?
N1 C2 H2 124.8 . . ?
C3 C2 N1 110.33(14) . . ?
C3 C2 H2 124.8 . . ?
N2 C3 Al1 135.54(13) . . ?
C2 C3 Al1 120.69(11) . . ?
C2 C3 N2 103.69(13) . . ?
N2 C8 C9 108.28(14) . . ?
N2 C8 C11 109.77(14) . . ?
N2 C8 C10 107.96(15) . . ?
C9 C8 C11 109.71(16) . . ?
C9 C8 C10 111.32(16) . . ?
C10 C8 C11 109.76(17) . . ?
N1 C4 C7 108.13(14) . . ?
N1 C4 C6 108.98(15) . . ?
N1 C4 C5 108.47(16) . . ?
C7 C4 C6 109.6(2) . . ?
C5 C4 C7 111.74(19) . . ?
C5 C4 C6 109.9(2) . . ?
C8 C9 H9A 109.5 . . ?
C8 C9 H9B 109.5 . . ?
C8 C9 H9C 109.5 . . ?
H9A C9 H9B 109.5 . . ?
H9A C9 H9C 109.5 . . ?
H9B C9 H9C 109.5 . . ?
C8 C11 H11A 109.5 . . ?
C8 C11 H11B 109.5 . . ?
C8 C11 H11C 109.5 . . ?
H11A C11 H11B 109.5 . . ?
H11A C11 H11C 109.5 . . ?
H11B C11 H11C 109.5 . . ?
C8 C10 H10A 109.5 . . ?
C8 C10 H10B 109.5 . . ?
C8 C10 H10C 109.5 . . ?
H10A C10 H10B 109.5 . . ?
H10A C10 H10C 109.5 . . ?
H10B C10 H10C 109.5 . . ?
C4 C7 H7A 109.5 . . ?
C4 C7 H7B 109.5 . . ?
C4 C7 H7C 109.5 . . ?
H7A C7 H7B 109.5 . . ?
H7A C7 H7C 109.5 . . ?
H7B C7 H7C 109.5 . . ?
C4 C6 H6A 109.5 . . ?
C4 C6 H6B 109.5 . . ?
C4 C6 H6C 109.5 . . ?
H6A C6 H6B 109.5 . . ?
H6A C6 H6C 109.5 . . ?
H6B C6 H6C 109.5 . . ?
C4 C5 H5A 109.5 . . ?
C4 C5 H5B 109.5 . . ?
C4 C5 H5C 109.5 . . ?
H5A C5 H5B 109.5 . . ?
H5A C5 H5C 109.5 . . ?
H5B C5 H5C 109.5 . . ?

loop_
_geom_bond_atom_site_label_1
_geom_bond_atom_site_label_2
_geom_bond_distance
_geom_bond_site_symmetry_2
_geom_bond_publ_flag
Al1 C3 2.0272(17) . ?
Al1 H 1.58(3) . ?
Al1 HA 1.54(3) . ?
Al1 HB 1.52(3) . ?
N2 C1 1.334(2) . ?
N2 C3 1.4077(19) . ?
N2 C8 1.495(2) . ?
N1 C1 1.334(2) . ?
N1 C2 1.383(2) . ?
N1 C4 1.495(2) . ?
C1 H1 0.9500 . ?
C2 H2 0.9500 . ?
C2 C3 1.357(2) . ?
C8 C9 1.522(3) . ?
C8 C11 1.530(2) . ?
C8 C10 1.524(3) . ?
C4 C7 1.512(3) . ?
C4 C6 1.524(3) . ?
C4 C5 1.507(3) . ?
C9 H9A 0.9800 . ?
C9 H9B 0.9800 . ?
C9 H9C 0.9800 . ?
C11 H11A 0.9800 . ?
C11 H11B 0.9800 . ?
C11 H11C 0.9800 . ?
C10 H10A 0.9800 . ?
C10 H10B 0.9800 . ?
C10 H10C 0.9800 . ?
C7 H7A 0.9800 . ?
C7 H7B 0.9800 . ?
C7 H7C 0.9800 . ?
C6 H6A 0.9800 . ?
C6 H6B 0.9800 . ?
C6 H6C 0.9800 . ?
C5 H5A 0.9800 . ?
C5 H5B 0.9800 . ?
C5 H5C 0.9800 . ?

loop_
_geom_torsion_atom_site_label_1
_geom_torsion_atom_site_label_2
_geom_torsion_atom_site_label_3
_geom_torsion_atom_site_label_4
_geom_torsion
_geom_torsion_site_symmetry_1
_geom_torsion_site_symmetry_2
_geom_torsion_site_symmetry_3
_geom_torsion_site_symmetry_4
_geom_torsion_publ_flag
N1 C2 C3 Al1 177.20(11) . . . . ?
N1 C2 C3 N2 -0.11(19) . . . . ?
C1 N2 C3 Al1 -176.95(14) . . . . ?
C1 N2 C3 C2 -0.26(19) . . . . ?
C1 N2 C8 C9 -111.72(18) . . . . ?
C1 N2 C8 C11 8.0(2) . . . . ?
C1 N2 C8 C10 127.64(18) . . . . ?
C1 N1 C2 C3 0.4(2) . . . . ?
C1 N1 C4 C7 -128.8(2) . . . . ?
C1 N1 C4 C6 -9.8(3) . . . . ?
C1 N1 C4 C5 109.9(2) . . . . ?
C2 N1 C1 N2 -0.59(19) . . . . ?
C2 N1 C4 C7 50.9(2) . . . . ?
C2 N1 C4 C6 169.89(19) . . . . ?
C2 N1 C4 C5 -70.5(2) . . . . ?
C3 N2 C1 N1 0.5(2) . . . . ?
C3 N2 C8 C9 67.6(2) . . . . ?
C3 N2 C8 C11 -172.67(16) . . . . ?
C3 N2 C8 C10 -53.1(2) . . . . ?
C8 N2 C1 N1 179.94(15) . . . . ?
C8 N2 C3 Al1 3.7(3) . . . . ?
C8 N2 C3 C2 -179.65(15) . . . . ?
C4 N1 C1 N2 179.12(15) . . . . ?
C4 N1 C2 C3 -179.28(15) . . . . ?

loop_
_exptl_oxdiff_crystal_face_indexfrac_h
_exptl_oxdiff_crystal_face_indexfrac_k
_exptl_oxdiff_crystal_face_indexfrac_l
_exptl_oxdiff_crystal_face_x
_exptl_oxdiff_crystal_face_y
_exptl_oxdiff_crystal_face_z
0.0277 6.9977 -3.9973 -0.9946 0.2516 0.0911
-0.0277 -6.9977 3.9973 0.9946 -0.2516 -0.0911
3.0192 4.9993 -4.9991 -0.8063 0.2293 -0.4786
-3.9808 4.9958 1.0046 -0.5087 0.1964 0.8104
3.9808 -4.9958 -1.0046 0.5087 -0.1964 -0.8104
-3.9958 -1.9910 -4.0099 -0.1791 -0.7999 0.5353
4.9939 -0.0027 0.0030 0.1041 0.3782 -0.8331
0.0018 -2.9873 -8.0139 -0.2915 -0.9116 -0.2377
1.9972 2.9874 7.0137 0.2593 0.9801 -0.1160
-0.9974 3.9868 8.0144 0.1708 0.9192 0.4290
0.0119 5.9878 5.0133 -0.2298 0.9131 0.2504
-0.0266 -7.9930 0.9922 0.8728 -0.5831 -0.1771
-2.0225 -6.9942 1.9935 0.8052 -0.5684 0.2013
0.0274 6.0011 -6.0010 -1.0425 0.0029 0.0255
